data_8102964
loop_
_publ_author_name
'Baitinger, M.'
'von Schnering, H. G.'
'Chang, J.-H.'
'Peters, K.'
'Grin, Yu.'

_publ_section_title
;
Crystal structure of sodium barium silicide (2:6:46), Na~2~Ba~6~Si~46~
;
_journal_issue 2
_journal_name_full 'Zeitschrift f\"ur Kristallographie - New Crystal Structures'
_journal_page_first 87
_journal_page_last 88
_journal_volume 222
_journal_year 2007
_chemical_formula_sum 'Ba6 Na2 Si46'
_chemical_formula_weight 2162.16
_space_group_IT_number 223
_symmetry_cell_setting cubic
_symmetry_space_group_name_Hall '-P 4n 2 3'
_symmetry_space_group_name_H-M 'P m -3 n'
_audit_creation_method 'CSD2CIF created by WinCSD program.'
_cell_angle_alpha 90
_cell_angle_beta 90
_cell_angle_gamma 90
_cell_formula_units_Z 1
_cell_length_a 10.275(1)
_cell_length_b 10.275(1)
_cell_length_c 10.275(1)
_cell_volume 1084.79(18)
_computing_cell_refinement 'WinCSD [10]'
_computing_data_reduction 'WinCSD [10]'
_computing_molecular_graphics 'Atoms 6.1 [11]'
_computing_publication_material 'WinCSD [10]'
_computing_structure_refinement 'WinCSD [10]'
_computing_structure_solution 'WinCSD [10]'
_diffrn_detector 'Scintillation Counter'
_diffrn_measurement_device 'Stoe STADI4'
_diffrn_radiation_monochromator 'Graphite Monochromator'
_diffrn_radiation_probe x-ray
_diffrn_radiation_type MoK\a
_diffrn_radiation_wavelength 0.710730
_diffrn_reflns_av_R_equivalents 0.1079
_diffrn_reflns_av_sigmaI/netI 0.0573
_diffrn_reflns_limit_h_max 1
_diffrn_reflns_limit_h_min -13
_diffrn_reflns_limit_k_max 1
_diffrn_reflns_limit_k_min -13
_diffrn_reflns_limit_l_max 13
_diffrn_reflns_limit_l_min -1
_diffrn_reflns_number 1792
_diffrn_reflns_theta_max 27.5
_exptl_absorpt_coefficient_mu 6.78
_exptl_crystal_colour gray-metallic
_exptl_crystal_density_diffrn 3.3094
_exptl_crystal_density_method 'not measured'
_exptl_crystal_description irregular
_exptl_crystal_F_000 1002
_exptl_crystal_size_rad 0.05
_refine_ls_extinction_method none
_refine_ls_goodness_of_fit_obs 1.39
_refine_ls_matrix_type fullcycle
_refine_ls_number_parameters 15
_refine_ls_number_reflns 0
_refine_ls_R_factor_obs 0.0360
_refine_ls_structure_factor_coef F
_refine_ls_weighting_details 'w = 1/[\s(F~o~)^2^]'
_refine_ls_weighting_scheme calc
_refine_ls_wR_factor_obs 0.0281
_reflns_number_observed 210
_reflns_number_total 1792
_reflns_observed_criterion 'F~o~ > 4sigma(F~o~)'
_cod_data_source_file 409912.cff
_cod_data_source_block Na2Ba6Si46
_cod_depositor_comments
;
The following automatic conversions were performed:
'_diffrn_radiation_probe' value 'X-ray' changed to 'x-ray' according to
'/home/saulius/struct/CIF-dictionaries/cif_core.dic' dictionary named
'cif_core.dic' version 2.4.1 from 2010-06-29.

Automatic conversion script
Id: cif_fix_enum 1555 2011-01-17 13:19:09Z saulius 

The following automatic conversions were performed:

'_refine_ls_weighting_scheme' value '1/[\s(F~o~)^2^]' was changed to
'calc'. New tag '_refine_ls_weighting_details' was created. The value
of the new tag was set to 'w = 1/[\s(F~o~)^2^]'.

Automatic conversion script
Id: cif_fix_values 3143 2015-03-26 13:38:13Z robertas 
;
_cod_original_cell_volume 1084.8(3)
_cod_original_formula_sum 'Na2 Ba6 Si46'
_cod_database_code 8102964
_reflns_number_unique 248

loop_
_symmetry_equiv_pos_as_xyz
x,y,z
z,x,y
y,z,x
x,y,-z
z,x,-y
y,z,-x
-x,y,z
-z,x,y
-y,z,x
-x,y,-z
-z,x,-y
-y,z,-x
1/2+y,1/2+x,1/2+z
1/2+x,1/2+z,1/2+y
1/2+z,1/2+y,1/2+x
1/2+y,1/2+x,1/2-z
1/2+x,1/2+z,1/2-y
1/2+z,1/2+y,1/2-x
1/2+y,1/2-x,1/2+z
1/2+x,1/2-z,1/2+y
1/2+z,1/2-y,1/2+x
1/2+y,1/2-x,1/2-z
1/2+x,1/2-z,1/2-y
1/2+z,1/2-y,1/2-x
-x,-y,-z
-z,-x,-y
-y,-z,-x
-x,-y,z
-z,-x,y
-y,-z,x
x,-y,-z
z,-x,-y
y,-z,-x
x,-y,z
z,-x,y
y,-z,x
-1/2-y,-1/2-x,-1/2-z
-1/2-x,-1/2-z,-1/2-y
-1/2-z,-1/2-y,-1/2-x
-1/2-y,-1/2-x,-1/2+z
-1/2-x,-1/2-z,-1/2+y
-1/2-z,-1/2-y,-1/2+x
-1/2-y,-1/2+x,-1/2-z
-1/2-x,-1/2+z,-1/2-y
-1/2-z,-1/2+y,-1/2-x
-1/2-y,-1/2+x,-1/2+z
-1/2-x,-1/2+z,-1/2+y
-1/2-z,-1/2+y,-1/2+x

loop_
_atom_site_aniso_label
_atom_site_aniso_U_11
_atom_site_aniso_U_22
_atom_site_aniso_U_33
_atom_site_aniso_U_12
_atom_site_aniso_U_13
_atom_site_aniso_U_23
Na1 0.015(4) 0.015(4) 0.015(4) 0 0 0
Ba1 0.0188(9) 0.0206(7) 0.0206(7) 0 0 0
Si1 0.014(3) 0.007(2) 0.007(2) 0 0 0
Si2 0.0120(10) 0.0120(10) 0.0120(10) 0.0003(9) 0.0003(9) 0.0003(9)
Si3 0.008(2) 0.013(2) 0.013(2) 0 0 0.001(1)

loop_
_atom_site_label
_atom_site_fract_x
_atom_site_fract_y
_atom_site_fract_z
_atom_site_thermal_displace_type
_atom_site_U_iso_or_equiv
_atom_site_symmetry_multiplicity
_atom_site_Wyckoff_symbol
_atom_site_type_symbol
_atom_site_occupancy
Na1 0 0 0 Uani 0.015(2) 2 a Na 1.
Ba1 0.25 0.5 0 Uani 0.0200(5) 6 d Ba 1.
Si1 0.25 0 0.5 Uani 0.009(1) 6 c Si 1.
Si2 0.1839(3) 0.1839(3) 0.1839(3) Uani 0.0120(6) 16 i Si 1.
Si3 0 0.3054(3) 0.1208(3) Uani 0.0117(9) 24 k Si 1.

loop_
_atom_type_symbol
_atom_type_description
_atom_type_number_in_cell
_atom_type_scat_dispersion_real
_atom_type_scat_dispersion_imag
_atom_type_scat_source
Na Na 2.00 0.030 0.025 International_Tables_Vol_IV_Table_2.3.1
Ba Ba 6.00 -0.613 2.282 International_Tables_Vol_IV_Table_2.3.1
Si Si 46.00 0.072 0.071 International_Tables_Vol_IV_Table_2.3.1

loop_
_geom_bond_atom_site_label_1
_geom_bond_atom_site_label_2
_geom_bond_distance
_geom_bond_site_symmetry_2
_geom_bond_publ_flag
Na1 Si2 3.273(2) 8_555 yes
Na1 Si3 3.375(3) 12_555 yes
Ba1 Si3 3.484(2) 8_555 yes
Ba1 Si1 3.6328(1) 4_555 yes
Si1 Si3 2.399(3) 4_555 yes
Si2 Si2 2.353(3) 1_666 yes
Si2 Si3 2.356(3) 3_555 yes
Si3 Si3 2.483(5) . yes
